data_2008165
loop_
_publ_author_name
'Bolte, Michael'
'Monz, Sabine'
'Wagner, Kerstin'

_publ_section_title
;
 Three 3-arylsulfonyl-1,3-oxazolidines
;
_journal_issue 2
_journal_name_full 'Acta Crystallographica Section C'
_journal_page_first 222
_journal_page_last 226
_journal_paper_doi 10.1107/S010827019801258X
_journal_volume 55
_journal_year 1999
_chemical_formula_sum 'C28 H27 N O5 S'
_chemical_formula_weight 489.57
_chemical_name_systematic
;
2-(2,3,4,5)-tetrahydro-3-methylen-2-oxo-5-phenyl-furan-5-yl)-
1,3-oxazolidine
;
_space_group_IT_number 19
_symmetry_cell_setting orthorhombic
_symmetry_space_group_name_Hall 'P 2ac 2ab'
_symmetry_space_group_name_H-M 'P 21 21 21'
_audit_creation_method SHELXL
_cell_angle_alpha 90
_cell_angle_beta 90
_cell_angle_gamma 90
_cell_formula_units_Z 4
_cell_length_a 11.0540(10)
_cell_length_b 14.824(3)
_cell_length_c 15.250(3)
_cell_measurement_reflns_used 25
_cell_measurement_temperature 293
_cell_measurement_theta_max 35
_cell_measurement_theta_min 30
_cell_volume 2498.9(7)
_computing_cell_refinement SDP
_computing_data_collection 'SDP (Enraf-Nonius, 1985)'
_computing_data_reduction SDP
_computing_molecular_graphics 'XP in SHELXTL-Plus (Sheldrick, 1991)'
_computing_structure_refinement 'SHELXL97 (Sheldrick, 1997)'
_computing_structure_solution 'SHELXS86 (Sheldrick, 1990)'
_diffrn_ambient_temperature 293
_diffrn_measurement_device 'Enraf-Nonius CAD-4 4-circle'
_diffrn_measurement_method \w
_diffrn_radiation_monochromator 'highly oriented graphite crystal'
_diffrn_radiation_source 'fine-focus sealed tube'
_diffrn_radiation_type CuK\a
_diffrn_radiation_wavelength 1.5418
_diffrn_reflns_av_R_equivalents 0.029
_diffrn_reflns_av_sigmaI/netI 0.011
_diffrn_reflns_limit_h_max 12
_diffrn_reflns_limit_h_min 0
_diffrn_reflns_limit_k_max 17
_diffrn_reflns_limit_k_min 0
_diffrn_reflns_limit_l_max 1
_diffrn_reflns_limit_l_min -17
_diffrn_reflns_number 2462
_diffrn_reflns_theta_max 64.95
_diffrn_reflns_theta_min 4.16
_diffrn_standards_decay_% 1.20
_diffrn_standards_interval_time 92
_diffrn_standards_number 3
_exptl_absorpt_coefficient_mu 1.472
_exptl_absorpt_correction_T_max 0.643
_exptl_absorpt_correction_T_min 0.557
_exptl_absorpt_correction_type 'empirical, measuring nine \y-scans (North et al., 1968)'
_exptl_crystal_colour colourless
_exptl_crystal_density_diffrn 1.301
_exptl_crystal_description block
_exptl_crystal_F_000 1032
_exptl_crystal_size_max 0.6
_exptl_crystal_size_mid 0.4
_exptl_crystal_size_min 0.3
_refine_diff_density_max 0.139
_refine_diff_density_min -0.139
_refine_ls_abs_structure_details 'Flack (1983)'
_refine_ls_abs_structure_Flack 0.02(2)
_refine_ls_extinction_coef 0.0059(3)
_refine_ls_extinction_method 'SHELXL97 (Sheldrick, 1997)'
_refine_ls_goodness_of_fit_all 1.060
_refine_ls_goodness_of_fit_obs 1.060
_refine_ls_hydrogen_treatment 'H atoms: see below'
_refine_ls_matrix_type full
_refine_ls_number_parameters 318
_refine_ls_number_reflns 2442
_refine_ls_number_restraints 0
_refine_ls_restrained_S_all 1.081
_refine_ls_restrained_S_obs 1.060
_refine_ls_R_factor_all 0.030
_refine_ls_R_factor_obs 0.029
_refine_ls_shift/esd_max <0.001
_refine_ls_shift/esd_mean 0.000
_refine_ls_structure_factor_coef Fsqd
_refine_ls_weighting_details 'w = 1/[\s^2^(Fo^2^)+(0.0503P)^2^+0.2923P] where P=(Fo^2^+2Fc^2^)/3'
_refine_ls_weighting_scheme calc
_refine_ls_wR_factor_all 0.084
_refine_ls_wR_factor_obs 0.081
_reflns_number_observed 2381
_reflns_number_total 2443
_reflns_observed_criterion I>2\s(I)
_cod_data_source_file jz1328.cif
_cod_data_source_block 3
_cod_depositor_comments
;
The following automatic conversions were performed:
'_symmetry_cell_setting' value 'Orthorhombic' changed to 'orthorhombic'
according to '/home/saulius/struct/CIF-dictionaries/cif_core.dic'
dictionary named 'cif_core.dic' version 2.4.1 from 2010-06-29.

Automatic conversion script
Id: cif_fix_enum 1527 2010-12-29 10:47:43Z saulius 

The following automatic conversions were performed:

'_refine_ls_weighting_scheme' value 'calc w =
1/[\s^2^(Fo^2^)+(0.0503P)^2^+0.2923P] where P=(Fo^2^+2Fc^2^)/3' was
changed to 'calc'. New tag '_refine_ls_weighting_details' was
created. The value of the new tag was set to 'w =
1/[\s^2^(Fo^2^)+(0.0503P)^2^+0.2923P] where P=(Fo^2^+2Fc^2^)/3'.

Automatic conversion script
Id: cif_fix_values 3143 2015-03-26 13:38:13Z robertas 
;
_cod_database_code 2008165
_cod_database_fobs_code 2008165

loop_
_symmetry_equiv_pos_as_xyz
'x, y, z'
'-x+1/2, -y, z+1/2'
'-x, y+1/2, -z+1/2'
'x+1/2, -y+1/2, -z'

loop_
_atom_site_aniso_label
_atom_site_aniso_U_11
_atom_site_aniso_U_22
_atom_site_aniso_U_33
_atom_site_aniso_U_12
_atom_site_aniso_U_13
_atom_site_aniso_U_23
O1 0.0820(12) 0.0655(10) 0.0673(10) -0.0201(9) -0.0194(9) 0.0023(8)
C2 0.0609(13) 0.0649(13) 0.0565(12) -0.0120(11) -0.0060(11) 0.0023(11)
C2' 0.0640(14) 0.115(2) 0.070(2) -0.012(2) 0.0069(13) 0.012(2)
C21 0.0486(11) 0.0578(12) 0.0632(13) 0.0031(10) 0.0067(10) -0.0001(10)
C22 0.078(2) 0.0632(14) 0.076(2) 0.0144(13) 0.0133(14) -0.0041(12)
C23 0.084(2) 0.0518(12) 0.0662(14) 0.0051(12) -0.0044(13) -0.0041(11)
C231 0.124(2) 0.0537(13) 0.103(2) 0.008(2) 0.001(2) -0.001(2)
C24 0.0663(14) 0.0513(11) 0.0665(13) -0.0068(11) -0.0036(12) -0.0008(10)
O24 0.0674(11) 0.0709(11) 0.116(2) -0.0185(9) 0.0110(11) -0.0038(11)
O25 0.0488(8) 0.0447(7) 0.0722(9) -0.0014(6) 0.0036(7) 0.0003(7)
C211 0.0533(12) 0.0615(12) 0.0667(13) -0.0015(11) -0.0003(11) 0.0108(11)
C212 0.0550(14) 0.154(3) 0.088(2) 0.004(2) -0.0004(14) 0.038(2)
C213 0.064(2) 0.182(4) 0.122(3) -0.015(2) -0.025(2) 0.067(3)
C214 0.097(2) 0.112(3) 0.091(2) -0.028(2) -0.035(2) 0.040(2)
C215 0.107(2) 0.072(2) 0.068(2) -0.009(2) -0.011(2) 0.0062(13)
C216 0.0669(14) 0.0567(12) 0.0685(14) -0.0018(11) -0.0022(12) 0.0029(11)
N3 0.0713(12) 0.0535(10) 0.0585(10) -0.0055(9) -0.0113(10) -0.0027(9)
S3 0.0705(4) 0.0569(3) 0.0683(4) -0.0159(3) -0.0102(3) -0.0078(3)
O31 0.130(2) 0.0533(9) 0.0920(13) -0.0176(11) -0.0206(14) -0.0059(10)
O32 0.0604(10) 0.1039(14) 0.0910(13) -0.0257(10) -0.0026(10) -0.0177(11)
C31 0.0590(12) 0.0561(12) 0.0599(12) 0.0027(10) -0.0145(10) -0.0126(11)
C32 0.088(2) 0.077(2) 0.072(2) 0.031(2) -0.0083(14) -0.0093(14)
C33 0.079(2) 0.117(2) 0.070(2) 0.020(2) 0.0022(14) -0.015(2)
C34 0.079(2) 0.089(2) 0.0614(14) -0.010(2) -0.0177(14) -0.0077(14)
C341 0.121(3) 0.141(3) 0.078(2) -0.036(3) -0.012(2) 0.012(2)
C35 0.095(2) 0.072(2) 0.0684(15) 0.0123(15) -0.026(2) -0.0015(13)
C36 0.0668(14) 0.0764(15) 0.0637(13) 0.0190(14) -0.0163(12) -0.0090(12)
C4 0.0717(14) 0.0540(11) 0.0553(11) -0.0085(11) -0.0001(12) -0.0002(10)
C41 0.0647(12) 0.0547(11) 0.0525(11) -0.0077(11) -0.0051(10) -0.0019(10)
C42 0.0568(12) 0.0680(14) 0.077(2) -0.0082(12) -0.0047(12) 0.0090(13)
C43 0.078(2) 0.0697(15) 0.083(2) -0.0094(14) 0.0027(14) 0.0182(14)
C44 0.101(2) 0.0656(15) 0.072(2) 0.003(2) -0.0146(15) 0.0114(13)
C45 0.0680(15) 0.0699(15) 0.088(2) 0.0051(13) -0.0084(14) -0.0049(14)
C46 0.0607(13) 0.0669(14) 0.0724(15) -0.0035(12) 0.0066(12) -0.0053(12)
C5 0.105(2) 0.0562(12) 0.0580(13) -0.0067(14) -0.0145(15) -0.0016(11)

loop_
_atom_site_label
_atom_site_fract_x
_atom_site_fract_y
_atom_site_fract_z
_atom_site_U_iso_or_equiv
_atom_site_thermal_displace_type
_atom_site_calc_flag
_atom_site_refinement_flags
_atom_site_occupancy
_atom_site_disorder_group
_atom_site_type_symbol
O1 0.5588(2) 0.49766(12) 0.61321(11) 0.0716(5) Uani d . 1 . O
C2 0.5299(2) 0.4193(2) 0.5647(2) 0.0608(6) Uani d . 1 . C
C2' 0.6332(2) 0.4038(2) 0.5017(2) 0.0831(8) Uani d . 1 . C
H2'A 0.6173(2) 0.3510(2) 0.4672(2) 0.125 Uiso calc R 1 . H
H2'B 0.7069(2) 0.3956(2) 0.5341(2) 0.125 Uiso calc R 1 . H
H2'C 0.6412(2) 0.4551(2) 0.4637(2) 0.125 Uiso calc R 1 . H
C21 0.5092(2) 0.3365(2) 0.6293(2) 0.0565(5) Uani d . 1 . C
C22 0.5313(2) 0.2425(2) 0.5897(2) 0.0725(7) Uani d . 1 . C
H22A 0.5250(2) 0.2437(2) 0.5262(2) 0.087 Uiso calc R 1 . H
H22B 0.6103(2) 0.2193(2) 0.6060(2) 0.087 Uiso calc R 1 . H
C23 0.4336(3) 0.1884(2) 0.6290(2) 0.0672(6) Uani d . 1 . C
C231 0.4259(4) 0.1010(2) 0.6443(2) 0.0936(9) Uani d . 1 . C
H23A 0.3584(4) 0.0777(2) 0.6727(2) 0.112 Uiso calc R 1 . H
H23B 0.4880(4) 0.0628(2) 0.6267(2) 0.112 Uiso calc R 1 . H
C24 0.3373(2) 0.25138(15) 0.6557(2) 0.0614(5) Uani d . 1 . C
O24 0.2349(2) 0.23748(13) 0.6785(2) 0.0849(6) Uani d . 1 . O
O25 0.38092(13) 0.33677(10) 0.65187(11) 0.0552(4) Uani d . 1 . O
C211 0.5814(2) 0.3469(2) 0.7135(2) 0.0605(6) Uani d . 1 . C
C212 0.7060(2) 0.3364(3) 0.7125(2) 0.0987(11) Uani d . 1 . C
H212 0.7452(2) 0.3225(3) 0.6603(2) 0.118 Uiso calc R 1 . H
C213 0.7723(3) 0.3464(3) 0.7888(3) 0.123(2) Uani d . 1 . C
H213 0.8562(3) 0.3427(3) 0.7862(3) 0.147 Uiso calc R 1 . H
C214 0.7183(3) 0.3614(2) 0.8670(2) 0.1000(11) Uani d . 1 . C
H214 0.7640(3) 0.3668(2) 0.9179(2) 0.120 Uiso calc R 1 . H
C215 0.5936(3) 0.3685(2) 0.8696(2) 0.0826(8) Uani d . 1 . C
H215 0.5546(3) 0.3777(2) 0.9229(2) 0.099 Uiso calc R 1 . H
C216 0.5270(2) 0.3621(2) 0.7935(2) 0.0640(6) Uani d . 1 . C
H216 0.4434(2) 0.3682(2) 0.7961(2) 0.077 Uiso calc R 1 . H
N3 0.4170(2) 0.44818(13) 0.52048(13) 0.0611(5) Uani d . 1 . N
S3 0.34473(6) 0.39774(4) 0.44138(4) 0.0653(2) Uani d . 1 . S
O31 0.3771(2) 0.30483(12) 0.44196(14) 0.0918(7) Uani d . 1 . O
O32 0.2204(2) 0.42334(14) 0.45064(14) 0.0851(6) Uani d . 1 . O
C31 0.3956(2) 0.4427(2) 0.3412(2) 0.0583(6) Uani d . 1 . C
C32 0.4917(3) 0.4038(2) 0.2971(2) 0.0790(8) Uani d . 1 . C
H32 0.5292(3) 0.3526(2) 0.3195(2) 0.095 Uiso calc R 1 . H
C33 0.5315(3) 0.4415(2) 0.2198(2) 0.0887(9) Uani d . 1 . C
H33 0.5966(3) 0.4153(2) 0.1908(2) 0.106 Uiso calc R 1 . H
C34 0.4781(3) 0.5165(2) 0.1842(2) 0.0766(7) Uani d . 1 . C
C341 0.5212(4) 0.5568(3) 0.0991(2) 0.1130(13) Uani d . 1 . C
H34A 0.548(3) 0.6177(8) 0.1090(5) 0.170 Uiso calc R 1 . H
H34B 0.4561(9) 0.557(2) 0.0574(7) 0.170 Uiso calc R 1 . H
H34C 0.587(2) 0.5217(13) 0.0766(11) 0.170 Uiso calc R 1 . H
C35 0.3823(3) 0.5535(2) 0.2284(2) 0.0786(8) Uani d . 1 . C
H35 0.3442(3) 0.6042(2) 0.2053(2) 0.094 Uiso calc R 1 . H
C36 0.3408(2) 0.5177(2) 0.3064(2) 0.0690(6) Uani d . 1 . C
H36 0.2759(2) 0.5443(2) 0.3353(2) 0.083 Uiso calc R 1 . H
C4 0.3583(2) 0.52314(14) 0.56875(15) 0.0603(5) Uani d . 1 . C
H4 0.2809(2) 0.50249(14) 0.59289(15) 0.072 Uiso calc R 1 . H
C41 0.3377(2) 0.60568(15) 0.51293(14) 0.0573(5) Uani d . 1 . C
C42 0.4319(2) 0.6470(2) 0.4690(2) 0.0673(6) Uani d . 1 . C
H42 0.5101(2) 0.6247(2) 0.4747(2) 0.081 Uiso calc R 1 . H
C43 0.4106(3) 0.7210(2) 0.4166(2) 0.0768(7) Uani d . 1 . C
H43 0.4743(3) 0.7484(2) 0.3870(2) 0.092 Uiso calc R 1 . H
C44 0.2954(3) 0.7543(2) 0.4080(2) 0.0795(8) Uani d . 1 . C
H44 0.2810(3) 0.8036(2) 0.3717(2) 0.095 Uiso calc R 1 . H
C45 0.2022(3) 0.7157(2) 0.4523(2) 0.0753(7) Uani d . 1 . C
H45 0.1245(3) 0.7392(2) 0.4474(2) 0.090 Uiso calc R 1 . H
C46 0.2235(2) 0.6416(2) 0.5045(2) 0.0667(6) Uani d . 1 . C
H46 0.1594(2) 0.6153(2) 0.5346(2) 0.080 Uiso calc R 1 . H
C5 0.4486(3) 0.5369(2) 0.6430(2) 0.0732(7) Uani d . 1 . C
H5A 0.4595(3) 0.6006(2) 0.6551(2) 0.088 Uiso calc R 1 . H
H5B 0.4209(3) 0.5073(2) 0.6961(2) 0.088 Uiso calc R 1 . H

loop_
_atom_type_symbol
_atom_type_description
_atom_type_scat_dispersion_real
_atom_type_scat_dispersion_imag
_atom_type_scat_source
C C 0.0181 0.0091 'International Tables Vol C Tables 4.2.6.8 and 6.1.1.4'
H H 0.0000 0.0000 'International Tables Vol C Tables 4.2.6.8 and 6.1.1.4'
N N 0.0311 0.0180 'International Tables Vol C Tables 4.2.6.8 and 6.1.1.4'
O O 0.0492 0.0322 'International Tables Vol C Tables 4.2.6.8 and 6.1.1.4'
S S 0.3331 0.5567 'International Tables Vol C Tables 4.2.6.8 and 6.1.1.4'

loop_
_geom_angle_atom_site_label_1
_geom_angle_atom_site_label_2
_geom_angle_atom_site_label_3
_geom_angle
_geom_angle_publ_flag
C2 O1 C5 108.0(2) ?
O1 C2 N3 101.0(2) ?
O1 C2 C2' 106.7(2) ?
N3 C2 C2' 113.0(2) ?
O1 C2 C21 110.0(2) ?
N3 C2 C21 112.6(2) ?
C2' C2 C21 112.7(2) ?
O25 C21 C211 108.1(2) ?
O25 C21 C22 104.5(2) ?
C211 C21 C22 109.9(2) ?
O25 C21 C2 106.5(2) ?
C211 C21 C2 111.7(2) ?
C22 C21 C2 115.7(2) ?
C23 C22 C21 102.5(2) ?
C231 C23 C24 121.8(3) ?
C231 C23 C22 130.8(3) ?
C24 C23 C22 107.3(2) ?
O24 C24 O25 120.5(2) ?
O24 C24 C23 130.6(2) ?
O25 C24 C23 108.9(2) ?
C24 O25 C21 110.7(2) ?
C216 C211 C212 117.4(3) ?
C216 C211 C21 122.4(2) ?
C212 C211 C21 120.1(3) ?
C213 C212 C211 120.4(4) ?
C214 C213 C212 121.7(3) ?
C213 C214 C215 118.6(3) ?
C216 C215 C214 120.2(3) ?
C215 C216 C211 121.6(3) ?
C2 N3 C4 111.0(2) y
C2 N3 S3 128.1(2) y
C4 N3 S3 119.8(2) y
O31 S3 O32 119.78(14) y
O31 S3 N3 108.46(11) y
O32 S3 N3 106.01(12) y
O31 S3 C31 106.99(12) y
O32 S3 C31 106.96(12) y
N3 S3 C31 108.20(10) y
C36 C31 C32 119.2(3) ?
C36 C31 S3 120.1(2) ?
C32 C31 S3 120.6(2) ?
C33 C32 C31 119.5(3) ?
C34 C33 C32 122.1(3) ?
C33 C34 C35 117.5(3) ?
C33 C34 C341 121.8(3) ?
C35 C34 C341 120.7(3) ?
C34 C35 C36 121.8(3) ?
C31 C36 C35 119.8(3) ?
N3 C4 C41 113.2(2) ?
N3 C4 C5 100.5(2) ?
C41 C4 C5 114.2(2) ?
C46 C41 C42 118.3(2) ?
C46 C41 C4 120.3(2) ?
C42 C41 C4 121.4(2) ?
C43 C42 C41 120.4(2) ?
C44 C43 C42 120.1(3) ?
C45 C44 C43 120.3(2) ?
C44 C45 C46 119.6(3) ?
C41 C46 C45 121.3(2) ?
O1 C5 C4 105.6(2) ?

loop_
_geom_bond_atom_site_label_1
_geom_bond_atom_site_label_2
_geom_bond_site_symmetry_2
_geom_bond_distance
_geom_bond_publ_flag
O1 C2 . 1.413(3) y
O1 C5 . 1.424(4) y
C2 N3 . 1.482(3) y
C2 C2' . 1.510(4) ?
C2 C21 . 1.590(3) ?
C21 O25 . 1.459(3) ?
C21 C211 . 1.520(3) ?
C21 C22 . 1.538(3) ?
C22 C23 . 1.473(4) ?
C23 C231 . 1.319(4) ?
C23 C24 . 1.473(4) ?
C24 O24 . 1.202(3) ?
C24 O25 . 1.356(3) ?
C211 C216 . 1.378(4) ?
C211 C212 . 1.386(4) ?
C212 C213 . 1.382(5) ?
C213 C214 . 1.352(6) ?
C214 C215 . 1.382(5) ?
C215 C216 . 1.378(4) ?
N3 C4 . 1.482(3) y
N3 S3 . 1.629(2) y
S3 O31 . 1.423(2) y
S3 O32 . 1.433(2) y
S3 C31 . 1.759(3) y
C31 C36 . 1.372(3) ?
C31 C32 . 1.384(4) ?
C32 C33 . 1.377(4) ?
C33 C34 . 1.370(4) ?
C34 C35 . 1.370(4) ?
C34 C341 . 1.506(4) ?
C35 C36 . 1.381(4) ?
C4 C41 . 1.508(3) ?
C4 C5 . 1.523(3) y
C41 C46 . 1.377(3) ?
C41 C42 . 1.381(3) ?
C42 C43 . 1.377(4) ?
C43 C44 . 1.372(4) ?
C44 C45 . 1.358(4) ?
C45 C46 . 1.376(4) ?

loop_
_geom_torsion_atom_site_label_1
_geom_torsion_atom_site_label_2
_geom_torsion_atom_site_label_3
_geom_torsion_atom_site_label_4
_geom_torsion
_geom_torsion_publ_flag
C5 O1 C2 N3 36.3(2) ?
C5 O1 C2 C2' 154.6(2) ?
C5 O1 C2 C21 -82.8(2) ?
O1 C2 C21 O25 89.8(2) ?
N3 C2 C21 O25 -22.1(2) ?
C2' C2 C21 O25 -151.3(2) ?
O1 C2 C21 C211 -28.0(3) ?
N3 C2 C21 C211 -139.8(2) ?
C2' C2 C21 C211 90.9(2) ?
O1 C2 C21 C22 -154.7(2) ?
N3 C2 C21 C22 93.5(2) ?
C2' C2 C21 C22 -35.8(3) ?
O25 C21 C22 C23 -24.3(3) ?
C211 C21 C22 C23 91.4(2) ?
C2 C21 C22 C23 -141.0(2) ?
C21 C22 C23 C231 -154.7(3) ?
C21 C22 C23 C24 22.3(3) ?
C231 C23 C24 O24 -14.8(5) ?
C22 C23 C24 O24 167.8(3) ?
C231 C23 C24 O25 165.1(3) ?
C22 C23 C24 O25 -12.3(3) ?
O24 C24 O25 C21 175.6(2) ?
C23 C24 O25 C21 -4.3(3) ?
C211 C21 O25 C24 -98.7(2) ?
C22 C21 O25 C24 18.2(2) ?
C2 C21 O25 C24 141.1(2) ?
O25 C21 C211 C216 -5.4(3) ?
C22 C21 C211 C216 -118.8(2) ?
C2 C21 C211 C216 111.4(3) ?
O25 C21 C211 C212 171.1(3) ?
C22 C21 C211 C212 57.7(4) ?
C2 C21 C211 C212 -72.1(4) ?
C216 C211 C212 C213 -3.8(6) ?
C21 C211 C212 C213 179.5(3) ?
C211 C212 C213 C214 3.9(7) ?
C212 C213 C214 C215 -1.3(7) ?
C213 C214 C215 C216 -1.2(6) ?
C214 C215 C216 C211 1.2(5) ?
C212 C211 C216 C215 1.3(4) ?
C21 C211 C216 C215 177.9(2) ?
O1 C2 N3 C4 -22.6(2) ?
C2' C2 N3 C4 -136.2(2) ?
C21 C2 N3 C4 94.7(2) ?
O1 C2 N3 S3 168.9(2) ?
C2' C2 N3 S3 55.3(3) ?
C21 C2 N3 S3 -73.7(3) ?
C2 N3 S3 O31 22.5(2) y
C4 N3 S3 O31 -145.1(2) ?
C2 N3 S3 O32 152.3(2) ?
C4 N3 S3 O32 -15.3(2) ?
C2 N3 S3 C31 -93.3(2) ?
C4 N3 S3 C31 99.2(2) ?
O31 S3 C31 C36 155.1(2) ?
O32 S3 C31 C36 25.6(2) y
N3 S3 C31 C36 -88.2(2) ?
O31 S3 C31 C32 -25.6(2) ?
O32 S3 C31 C32 -155.1(2) ?
N3 S3 C31 C32 91.1(2) ?
C36 C31 C32 C33 0.7(4) ?
S3 C31 C32 C33 -178.6(2) ?
C31 C32 C33 C34 -0.6(5) ?
C32 C33 C34 C35 0.0(4) ?
C32 C33 C34 C341 -179.4(3) ?
C33 C34 C35 C36 0.5(4) ?
C341 C34 C35 C36 179.8(3) ?
C32 C31 C36 C35 -0.3(4) ?
S3 C31 C36 C35 179.0(2) ?
C34 C35 C36 C31 -0.3(4) ?
C2 N3 C4 C41 123.8(2) ?
S3 N3 C4 C41 -66.7(2) ?
C2 N3 C4 C5 1.5(2) ?
S3 N3 C4 C5 171.1(2) ?
N3 C4 C41 C46 124.2(2) ?
C5 C4 C41 C46 -121.6(3) ?
N3 C4 C41 C42 -55.6(3) ?
C5 C4 C41 C42 58.6(3) ?
C46 C41 C42 C43 -1.4(4) ?
C4 C41 C42 C43 178.4(2) ?
C41 C42 C43 C44 0.2(4) ?
C42 C43 C44 C45 1.2(5) ?
C43 C44 C45 C46 -1.4(4) ?
C42 C41 C46 C45 1.3(4) ?
C4 C41 C46 C45 -178.5(2) ?
C44 C45 C46 C41 0.1(4) ?
C2 O1 C5 C4 -37.2(2) ?
N3 C4 C5 O1 20.4(2) ?
C41 C4 C5 O1 -101.2(2) ?

loop_
_cod_related_entry_id
_cod_related_entry_database
_cod_related_entry_code
1 ChemSpider 21183210
